data_7027866
loop_
_publ_author_name
'Liddle, Stephen T.'
'Clegg, William'
'Morrison, Carole A.'

_publ_section_title
;
 Heavier alkali metal complexes of 2-phenylamidopyridine: An X-ray
 crystallographic and theoretical study of a structurally diverse series
 of crown ether adducts
;
_journal_issue 16
_journal_name_full 'Dalton Transactions'
_journal_page_first 2514
_journal_page_last 2525
_journal_paper_doi 10.1039/b406741j
_journal_year 2004
_chemical_formula_moiety 'C16 H32 O8 Na +, C11 H9 N2 -'
_chemical_formula_sum 'C27 H41 N2 Na O8'
_chemical_formula_weight 544.61
_chemical_name_systematic
;
?
;
_space_group_IT_number 29
_symmetry_cell_setting orthorhombic
_symmetry_space_group_name_Hall 'P 2c -2ac'
_symmetry_space_group_name_H-M 'P c a 21'
_atom_sites_solution_hydrogens geom
_atom_sites_solution_primary direct
_atom_sites_solution_secondary difmap
_audit_creation_method SHELXL-97
_cell_angle_alpha 90.00
_cell_angle_beta 90.00
_cell_angle_gamma 90.00
_cell_formula_units_Z 4
_cell_length_a 17.860(3)
_cell_length_b 11.6780(19)
_cell_length_c 13.525(2)
_cell_measurement_reflns_used 6500
_cell_measurement_temperature 160(2)
_cell_measurement_theta_max 27.25
_cell_measurement_theta_min 2.57
_cell_volume 2820.9(8)
_computing_cell_refinement 'local programs'
_computing_data_collection 'Bruker SMART'
_computing_data_reduction 'Bruker SAINT'
_computing_molecular_graphics 'Bruker SHELXTL'
_computing_publication_material 'Bruker SHELXTL and local programs'
_computing_structure_refinement 'Bruker SHELXTL'
_computing_structure_solution 'Bruker SHELXTL'
_diffrn_ambient_temperature 160(2)
_diffrn_measured_fraction_theta_full 1.000
_diffrn_measured_fraction_theta_max 0.960
_diffrn_measurement_device_type 'Bruker SMART 1K CCD diffractometer'
_diffrn_measurement_method 'thin-slice \w scans'
_diffrn_radiation_monochromator graphite
_diffrn_radiation_source 'sealed tube'
_diffrn_radiation_type MoK\a
_diffrn_radiation_wavelength 0.71073
_diffrn_reflns_av_R_equivalents 0.0532
_diffrn_reflns_av_sigmaI/netI 0.0574
_diffrn_reflns_limit_h_max 23
_diffrn_reflns_limit_h_min -23
_diffrn_reflns_limit_k_max 15
_diffrn_reflns_limit_k_min -15
_diffrn_reflns_limit_l_max 18
_diffrn_reflns_limit_l_min -18
_diffrn_reflns_number 22364
_diffrn_reflns_theta_full 26.00
_diffrn_reflns_theta_max 28.54
_diffrn_reflns_theta_min 1.74
_diffrn_standards_number 0
_exptl_absorpt_coefficient_mu 0.107
_exptl_absorpt_correction_T_max 0.987
_exptl_absorpt_correction_T_min 0.957
_exptl_absorpt_correction_type multi-scan
_exptl_absorpt_process_details SADABS
_exptl_crystal_colour yellow
_exptl_crystal_density_diffrn 1.282
_exptl_crystal_density_method 'not measured'
_exptl_crystal_description block
_exptl_crystal_F_000 1168
_exptl_crystal_size_max 0.42
_exptl_crystal_size_mid 0.30
_exptl_crystal_size_min 0.12
_refine_diff_density_max 0.642
_refine_diff_density_min -0.249
_refine_diff_density_rms 0.049
_refine_ls_abs_structure_details 'Flack H D (1983), Acta Cryst. A39, 876-881'
_refine_ls_abs_structure_Flack 0.6(5)
_refine_ls_extinction_coef 0.0004(6)
_refine_ls_extinction_method none
_refine_ls_goodness_of_fit_ref 1.032
_refine_ls_hydrogen_treatment constr
_refine_ls_matrix_type full
_refine_ls_number_parameters 454
_refine_ls_number_reflns 6690
_refine_ls_number_restraints 709
_refine_ls_restrained_S_all 1.006
_refine_ls_R_factor_all 0.1151
_refine_ls_R_factor_gt 0.0588
_refine_ls_shift/su_max 0.000
_refine_ls_shift/su_mean 0.000
_refine_ls_structure_factor_coef Fsqd
_refine_ls_weighting_details 'calc w=1/[\s^2^(Fo^2^)+(0.0900P)^2^+0.0600P] where P=(Fo^2^+2Fc^2^)/3'
_refine_ls_weighting_scheme calc
_refine_ls_wR_factor_gt 0.1399
_refine_ls_wR_factor_ref 0.1665
_reflns_number_gt 4076
_reflns_number_total 6690
_reflns_threshold_expression I>2\s(I)
_cod_data_source_file b406741jsup1.cif
_cod_data_source_block 1
_cod_original_cell_volume 2821.0(8)
_cod_database_code 7027866

loop_
_symmetry_equiv_pos_as_xyz
'x, y, z'
'-x, -y, z+1/2'
'x+1/2, -y, z'
'-x+1/2, y, z+1/2'

loop_
_atom_site_label
_atom_site_type_symbol
_atom_site_fract_x
_atom_site_fract_y
_atom_site_fract_z
_atom_site_U_iso_or_equiv
_atom_site_adp_type
_atom_site_occupancy
_atom_site_symmetry_multiplicity
_atom_site_calc_flag
_atom_site_refinement_flags
_atom_site_disorder_assembly
_atom_site_disorder_group
N1 N 0.5090(2) 0.2052(3) 0.3947(2) 0.0510(11) Uani 0.64(3) 1 d P A 1
C1 C 0.4328(2) 0.2011(3) 0.4090(3) 0.0527(10) Uani 1 1 d . . .
H1 H 0.4012 0.2034 0.3525 0.063 Uiso 1 1 calc R A 1
C2 C 0.4007(2) 0.1942(3) 0.4984(3) 0.0532(10) Uani 1 1 d . A .
H2 H 0.3477 0.1914 0.5047 0.064 Uiso 1 1 calc R . .
C3 C 0.4454(2) 0.1912(3) 0.5805(3) 0.0433(8) Uani 1 1 d . . .
H3 H 0.4233 0.1853 0.6442 0.052 Uiso 1 1 calc R A .
C4 C 0.52112(18) 0.1966(3) 0.5719(2) 0.0354(7) Uani 1 1 d . A .
H4 H 0.5513 0.1952 0.6297 0.043 Uiso 1 1 calc R . .
C5 C 0.55595(16) 0.2045(2) 0.4774(3) 0.0374(7) Uani 1 1 d . . .
C6 C 0.6753(2) 0.2190(2) 0.3900(3) 0.0433(8) Uani 1 1 d . . .
C7 C 0.7530(3) 0.2259(3) 0.4050(3) 0.0550(10) Uani 1 1 d . A .
H7 H 0.7719 0.2288 0.4706 0.066 Uiso 1 1 calc R . .
C8 C 0.8035(2) 0.2286(3) 0.3250(4) 0.0649(13) Uani 1 1 d . . .
H8 H 0.8560 0.2323 0.3361 0.078 Uiso 1 1 calc R A .
C9 C 0.7749(2) 0.2257(3) 0.2301(3) 0.0555(11) Uani 1 1 d . A .
H9 H 0.8068 0.2266 0.1739 0.067 Uiso 1 1 calc R . .
C10 C 0.7002(2) 0.2216(3) 0.2207(3) 0.0490(9) Uani 1 1 d . . .
H10 H 0.6806 0.2211 0.1554 0.059 Uiso 1 1 calc R A 1
C11 C 0.6503(2) 0.2180(3) 0.2953(3) 0.0464(10) Uani 0.64(3) 1 d P A 1
H11 H 0.5982 0.2148 0.2817 0.056 Uiso 0.64(3) 1 calc PR A 1
N2 N 0.63180(14) 0.2131(2) 0.4747(2) 0.0438(6) Uani 1 1 d . A .
C1X C 0.5090(2) 0.2052(3) 0.3947(2) 0.0510(11) Uani 0.36(3) 1 d P A 2
H1X H 0.5294 0.2084 0.3298 0.061 Uiso 0.36(3) 1 calc PR A 2
N11X N 0.6503(2) 0.2180(3) 0.2953(3) 0.0464(10) Uani 0.36(3) 1 d P A 2
Na Na 0.61472(6) 0.70918(8) 0.48048(9) 0.0302(3) Uani 1 1 d . . .
O1 O 0.70879(13) 0.60258(19) 0.38414(17) 0.0449(6) Uani 1 1 d . B .
C12 C 0.7655(2) 0.5564(4) 0.4502(3) 0.0595(11) Uani 1 1 d . . .
H12A H 0.7992 0.6192 0.4709 0.071 Uiso 1 1 calc R B .
H12B H 0.7959 0.4996 0.4135 0.071 Uiso 1 1 calc R . .
C13 C 0.7348(2) 0.5017(3) 0.5383(3) 0.0525(10) Uani 1 1 d . B .
H13A H 0.7051 0.4336 0.5191 0.063 Uiso 1 1 calc R . .
H13B H 0.7761 0.4761 0.5818 0.063 Uiso 1 1 calc R . .
O2 O 0.68913(12) 0.57956(18) 0.58919(16) 0.0369(5) Uani 1 1 d . B .
C14 C 0.6383(2) 0.5281(4) 0.6582(3) 0.0635(12) Uani 1 1 d . . .
H14A H 0.6226 0.5867 0.7068 0.076 Uiso 1 1 calc R B .
H14B H 0.6651 0.4671 0.6947 0.076 Uiso 1 1 calc R . .
C15 C 0.5714(2) 0.4787(4) 0.6126(3) 0.0619(11) Uani 1 1 d . B .
H15A H 0.5859 0.4155 0.5678 0.074 Uiso 1 1 calc R . .
H15B H 0.5381 0.4471 0.6644 0.074 Uiso 1 1 calc R . .
O3 O 0.53273(12) 0.56497(19) 0.55815(19) 0.0447(6) Uani 1 1 d . B .
C16 C 0.4833(2) 0.5175(4) 0.4866(4) 0.0684(11) Uani 1 1 d . . .
H16A H 0.4426 0.5731 0.4738 0.082 Uiso 1 1 calc R B .
H16B H 0.4602 0.4476 0.5147 0.082 Uiso 1 1 calc R . .
C17 C 0.5183(3) 0.4877(4) 0.3923(4) 0.0893(17) Uani 1 1 d . B .
H17A H 0.5561 0.4269 0.4025 0.107 Uiso 1 1 calc R . .
H17B H 0.4800 0.4587 0.3457 0.107 Uiso 1 1 calc R . .
O4 O 0.55354(14) 0.58826(18) 0.35196(19) 0.0505(6) Uani 1 1 d . B .
C18 C 0.6079(3) 0.5583(4) 0.2802(3) 0.0761(15) Uani 1 1 d . . .
H18A H 0.6166 0.6255 0.2371 0.091 Uiso 1 1 calc R B .
H18B H 0.5871 0.4965 0.2383 0.091 Uiso 1 1 calc R . .
C19 C 0.6810(3) 0.5197(4) 0.3197(3) 0.0757(13) Uani 1 1 d . B .
H19A H 0.6747 0.4462 0.3553 0.091 Uiso 1 1 calc R . .
H19B H 0.7167 0.5076 0.2647 0.091 Uiso 1 1 calc R . .
O5A O 0.5001(3) 0.8190(5) 0.4490(5) 0.0404(14) Uani 0.502(5) 1 d PDU B 1
C20A C 0.4798(4) 0.8971(6) 0.5263(5) 0.0445(17) Uani 0.502(5) 1 d PDU B 1
H20A H 0.4252 0.9115 0.5254 0.053 Uiso 0.502(5) 1 calc PR B 1
H20B H 0.5062 0.9709 0.5177 0.053 Uiso 0.502(5) 1 calc PR B 1
C21A C 0.5028(5) 0.8407(12) 0.6236(7) 0.045(3) Uani 0.502(5) 1 d PDU B 1
H21A H 0.4879 0.8907 0.6793 0.053 Uiso 0.502(5) 1 calc PR B 1
H21B H 0.4759 0.7670 0.6308 0.053 Uiso 0.502(5) 1 calc PR B 1
O6A O 0.5809(4) 0.8204(8) 0.6284(7) 0.0394(19) Uani 0.502(5) 1 d PDU B 1
C22A C 0.6256(4) 0.9172(6) 0.6479(6) 0.0473(18) Uani 0.502(5) 1 d PDU B 1
H22A H 0.6205 0.9409 0.7179 0.057 Uiso 0.502(5) 1 calc PR B 1
H22B H 0.6107 0.9820 0.6050 0.057 Uiso 0.502(5) 1 calc PR B 1
C23A C 0.7052(5) 0.8810(10) 0.6260(7) 0.043(3) Uani 0.502(5) 1 d PDU B 1
H23A H 0.7395 0.9450 0.6421 0.051 Uiso 0.502(5) 1 calc PR B 1
H23B H 0.7186 0.8154 0.6689 0.051 Uiso 0.502(5) 1 calc PR B 1
O7A O 0.7154(4) 0.8494(5) 0.5261(4) 0.0387(16) Uani 0.502(5) 1 d PDU B 1
C24A C 0.7233(4) 0.9456(6) 0.4617(5) 0.0416(17) Uani 0.502(5) 1 d PDU B 1
H24A H 0.7746 0.9774 0.4663 0.050 Uiso 0.502(5) 1 calc PR B 1
H24B H 0.6872 1.0063 0.4798 0.050 Uiso 0.502(5) 1 calc PR B 1
C25A C 0.7079(6) 0.9024(13) 0.3562(7) 0.039(3) Uani 0.502(5) 1 d PDU B 1
H25A H 0.7123 0.9672 0.3094 0.046 Uiso 0.502(5) 1 calc PR B 1
H25B H 0.7460 0.8447 0.3382 0.046 Uiso 0.502(5) 1 calc PR B 1
O8A O 0.6361(3) 0.8534(4) 0.3472(4) 0.0385(13) Uani 0.502(5) 1 d PDU B 1
C26A C 0.5778(4) 0.9368(6) 0.3417(5) 0.0422(16) Uani 0.502(5) 1 d PDU B 1
H26A H 0.5788 0.9756 0.2767 0.051 Uiso 0.502(5) 1 calc PR B 1
H26B H 0.5846 0.9952 0.3940 0.051 Uiso 0.502(5) 1 calc PR B 1
C27A C 0.5036(6) 0.8748(15) 0.3558(8) 0.043(3) Uani 0.502(5) 1 d PDU B 1
H27A H 0.4620 0.9306 0.3507 0.052 Uiso 0.502(5) 1 calc PR B 1
H27B H 0.4972 0.8175 0.3025 0.052 Uiso 0.502(5) 1 calc PR B 1
O5B O 0.4913(3) 0.8095(5) 0.4996(4) 0.0384(15) Uani 0.498(5) 1 d PDU B 2
C20B C 0.4810(6) 0.8417(14) 0.5991(8) 0.055(3) Uani 0.498(5) 1 d PDU B 2
H20C H 0.4694 0.7727 0.6388 0.065 Uiso 0.498(5) 1 calc PR B 2
H20D H 0.4376 0.8942 0.6037 0.065 Uiso 0.498(5) 1 calc PR B 2
C21B C 0.5481(5) 0.8995(8) 0.6420(5) 0.056(2) Uani 0.498(5) 1 d PDU B 2
H21C H 0.5592 0.9704 0.6047 0.068 Uiso 0.498(5) 1 calc PR B 2
H21D H 0.5386 0.9202 0.7118 0.068 Uiso 0.498(5) 1 calc PR B 2
O6B O 0.6107(4) 0.8220(8) 0.6360(7) 0.0422(19) Uani 0.498(5) 1 d PDU B 2
C22B C 0.6782(6) 0.8822(11) 0.6479(7) 0.053(3) Uani 0.498(5) 1 d PDU B 2
H22C H 0.7171 0.8285 0.6716 0.064 Uiso 0.498(5) 1 calc PR B 2
H22D H 0.6712 0.9415 0.6993 0.064 Uiso 0.498(5) 1 calc PR B 2
C23B C 0.7059(4) 0.9395(6) 0.5538(5) 0.0487(18) Uani 0.498(5) 1 d PDU B 2
H23C H 0.6714 1.0020 0.5344 0.058 Uiso 0.498(5) 1 calc PR B 2
H23D H 0.7563 0.9726 0.5646 0.058 Uiso 0.498(5) 1 calc PR B 2
O7B O 0.7088(3) 0.8563(5) 0.4790(4) 0.0328(14) Uani 0.498(5) 1 d PDU B 2
C24B C 0.7147(6) 0.9044(13) 0.3821(8) 0.037(3) Uani 0.498(5) 1 d PDU B 2
H24C H 0.7377 0.8475 0.3372 0.044 Uiso 0.498(5) 1 calc PR B 2
H24D H 0.7478 0.9723 0.3844 0.044 Uiso 0.498(5) 1 calc PR B 2
C25B C 0.6397(4) 0.9388(6) 0.3424(5) 0.0377(15) Uani 0.498(5) 1 d PDU B 2
H25C H 0.6177 0.9996 0.3843 0.045 Uiso 0.498(5) 1 calc PR B 2
H25D H 0.6451 0.9690 0.2744 0.045 Uiso 0.498(5) 1 calc PR B 2
O8B O 0.5917(3) 0.8393(4) 0.3422(4) 0.0337(13) Uani 0.498(5) 1 d PDU B 2
C26B C 0.5152(6) 0.8666(14) 0.3356(8) 0.037(3) Uani 0.498(5) 1 d PDU B 2
H26C H 0.4876 0.7991 0.3107 0.044 Uiso 0.498(5) 1 calc PR B 2
H26D H 0.5086 0.9295 0.2873 0.044 Uiso 0.498(5) 1 calc PR B 2
C27B C 0.4823(4) 0.9026(6) 0.4333(5) 0.0396(17) Uani 0.498(5) 1 d PDU B 2
H27C H 0.5085 0.9712 0.4588 0.047 Uiso 0.498(5) 1 calc PR B 2
H27D H 0.4285 0.9212 0.4255 0.047 Uiso 0.498(5) 1 calc PR B 2

loop_
_atom_site_aniso_label
_atom_site_aniso_U_11
_atom_site_aniso_U_22
_atom_site_aniso_U_33
_atom_site_aniso_U_23
_atom_site_aniso_U_13
_atom_site_aniso_U_12
N1 0.082(3) 0.0323(18) 0.0390(19) -0.0061(14) 0.0044(17) 0.0015(16)
C1 0.053(2) 0.042(2) 0.063(3) -0.0055(18) -0.024(2) 0.0098(17)
C2 0.0416(19) 0.0418(19) 0.076(3) -0.0041(19) -0.001(2) 0.0071(14)
C3 0.046(2) 0.0307(17) 0.054(2) -0.0002(15) 0.0145(17) 0.0002(14)
C4 0.0453(19) 0.0251(15) 0.0359(17) -0.0032(13) -0.0013(15) 0.0030(13)
C5 0.0340(15) 0.0212(13) 0.057(2) -0.0097(15) 0.0059(17) 0.0002(12)
C6 0.048(2) 0.0186(15) 0.063(2) 0.0008(15) 0.0101(18) 0.0028(13)
C7 0.084(3) 0.0324(19) 0.049(2) 0.0022(16) -0.006(2) 0.0027(19)
C8 0.042(2) 0.040(2) 0.113(4) 0.012(2) 0.003(2) 0.0048(16)
C9 0.056(2) 0.041(2) 0.069(3) -0.0001(19) 0.028(2) -0.0008(17)
C10 0.060(2) 0.045(2) 0.042(2) -0.0018(17) 0.0144(17) -0.0093(18)
C11 0.056(2) 0.0359(18) 0.047(2) -0.0017(14) 0.0109(17) -0.0017(15)
N2 0.0438(15) 0.0388(14) 0.0487(16) -0.0042(14) -0.0012(15) 0.0019(11)
C1X 0.082(3) 0.0323(18) 0.0390(19) -0.0061(14) 0.0044(17) 0.0015(16)
N11X 0.056(2) 0.0359(18) 0.047(2) -0.0017(14) 0.0109(17) -0.0017(15)
Na 0.0394(6) 0.0212(5) 0.0300(5) -0.0012(5) 0.0009(5) 0.0025(4)
O1 0.0602(15) 0.0320(13) 0.0425(13) -0.0022(11) 0.0083(11) 0.0030(10)
C12 0.051(2) 0.056(2) 0.072(3) 0.003(2) 0.012(2) 0.0123(19)
C13 0.051(2) 0.060(2) 0.047(2) -0.0083(19) -0.0131(18) 0.0218(18)
O2 0.0457(13) 0.0261(11) 0.0389(12) -0.0019(9) -0.0021(10) 0.0041(9)
C14 0.084(3) 0.051(2) 0.055(3) 0.017(2) 0.002(2) -0.005(2)
C15 0.058(2) 0.056(2) 0.072(3) 0.019(2) 0.021(2) -0.002(2)
O3 0.0409(12) 0.0309(12) 0.0623(15) 0.0026(11) 0.0002(11) -0.0040(10)
C16 0.055(2) 0.064(3) 0.086(3) -0.003(3) -0.007(3) -0.0227(19)
C17 0.130(5) 0.064(3) 0.073(3) 0.007(3) -0.041(3) -0.035(3)
O4 0.0703(16) 0.0314(12) 0.0496(15) -0.0028(11) -0.0132(13) 0.0028(11)
C18 0.120(4) 0.068(3) 0.041(2) -0.023(2) -0.025(2) 0.032(3)
C19 0.107(4) 0.070(3) 0.051(2) -0.023(2) 0.001(2) 0.017(3)
O5A 0.049(3) 0.028(3) 0.044(3) 0.006(3) 0.000(3) 0.003(2)
C20A 0.044(4) 0.034(4) 0.056(5) 0.000(3) 0.012(3) 0.007(3)
C21A 0.048(5) 0.043(5) 0.043(5) 0.004(4) 0.028(4) 0.002(5)
O6A 0.053(4) 0.037(4) 0.028(3) -0.005(2) 0.008(4) 0.006(4)
C22A 0.071(5) 0.040(4) 0.031(4) 0.000(3) 0.007(3) -0.004(4)
C23A 0.051(5) 0.036(5) 0.041(5) -0.012(4) -0.013(4) -0.007(4)
O7A 0.046(3) 0.032(3) 0.038(3) 0.008(3) -0.008(3) -0.005(2)
C24A 0.036(3) 0.035(4) 0.054(5) 0.007(3) 0.003(3) -0.002(3)
C25A 0.055(5) 0.030(5) 0.031(4) 0.008(4) 0.016(4) 0.011(4)
O8A 0.055(3) 0.029(3) 0.031(3) 0.003(2) 0.002(3) 0.011(3)
C26A 0.056(4) 0.033(4) 0.037(4) 0.007(3) -0.008(3) 0.005(3)
C27A 0.047(5) 0.039(6) 0.043(5) -0.003(5) -0.008(5) 0.003(4)
O5B 0.046(3) 0.029(3) 0.040(3) 0.005(3) 0.013(3) 0.010(2)
C20B 0.062(6) 0.052(6) 0.049(5) 0.007(5) 0.022(5) 0.030(5)
C21B 0.085(5) 0.059(5) 0.026(4) -0.003(3) 0.011(4) 0.038(5)
O6B 0.061(4) 0.035(4) 0.031(3) 0.002(2) 0.000(4) 0.019(4)
C22B 0.079(7) 0.048(5) 0.032(4) -0.011(4) -0.015(5) 0.023(5)
C23B 0.059(4) 0.038(4) 0.049(4) -0.009(3) -0.013(3) -0.004(3)
O7B 0.031(3) 0.025(3) 0.043(4) -0.002(3) -0.005(3) -0.0008(18)
C24B 0.029(4) 0.036(5) 0.046(5) -0.002(5) 0.007(4) -0.014(4)
C25B 0.052(4) 0.028(4) 0.032(3) 0.007(3) 0.008(3) -0.001(3)
O8B 0.040(3) 0.032(3) 0.029(2) 0.000(2) -0.003(3) 0.001(2)
C26B 0.048(5) 0.031(5) 0.031(5) -0.001(4) -0.007(4) 0.017(4)
C27B 0.039(4) 0.034(4) 0.045(5) 0.003(3) -0.003(3) 0.011(3)

loop_
_atom_type_symbol
_atom_type_description
_atom_type_scat_dispersion_real
_atom_type_scat_dispersion_imag
_atom_type_scat_source
C C 0.0033 0.0016 'International Tables Vol C Tables 4.2.6.8 and 6.1.1.4'
H H 0.0000 0.0000 'International Tables Vol C Tables 4.2.6.8 and 6.1.1.4'
N N 0.0061 0.0033 'International Tables Vol C Tables 4.2.6.8 and 6.1.1.4'
O O 0.0106 0.0060 'International Tables Vol C Tables 4.2.6.8 and 6.1.1.4'
Na Na 0.0362 0.0249 'International Tables Vol C Tables 4.2.6.8 and 6.1.1.4'

loop_
_geom_angle_atom_site_label_1
_geom_angle_atom_site_label_2
_geom_angle_atom_site_label_3
_geom_angle
C1 N1 C5 118.7(3)
N1 C1 C2 123.5(3)
C1 C2 C3 118.9(3)
C2 C3 C4 120.7(3)
C3 C4 C5 121.0(3)
N1 C5 C4 117.2(3)
N1 C5 N2 125.1(3)
C4 C5 N2 117.7(3)
C7 C6 C11 117.5(3)
C7 C6 N2 115.9(3)
C11 C6 N2 126.6(3)
C6 C7 C8 121.5(4)
C7 C8 C9 118.4(4)
C8 C9 C10 117.1(4)
C9 C10 C11 126.0(4)
C6 C11 C10 119.4(4)
C5 N2 C6 125.8(3)
O1 Na O2 69.01(8)
O1 Na O3 106.56(9)
O1 Na O4 69.13(8)
O1 Na O5A 137.86(16)
O1 Na O6A 149.80(18)
O1 Na O7A 88.34(17)
O1 Na O8A 81.65(13)
O1 Na O5B 152.77(16)
O1 Na O6B 137.40(17)
O1 Na O7B 83.11(15)
O1 Na O8B 91.38(14)
O2 Na O3 69.57(8)
O2 Na O4 107.52(8)
O2 Na O5A 149.81(16)
O2 Na O6A 88.4(2)
O2 Na O7A 82.50(14)
O2 Na O8A 138.93(15)
O2 Na O5B 133.69(14)
O2 Na O6B 80.70(19)
O2 Na O7B 93.80(15)
O2 Na O8B 156.62(14)
O3 Na O4 69.50(9)
O3 Na O5A 86.29(15)
O3 Na O6A 82.4(2)
O3 Na O7A 140.04(15)
O3 Na O8A 149.18(16)
O3 Na O5B 75.72(14)
O3 Na O6B 89.1(2)
O3 Na O7B 155.06(16)
O3 Na O8B 130.59(14)
O4 Na O5A 79.01(15)
O4 Na O6A 139.33(17)
O4 Na O7A 148.82(16)
O4 Na O8A 86.87(15)
O4 Na O5B 87.19(15)
O4 Na O6B 151.50(18)
O4 Na O7B 134.90(16)
O4 Na O8B 75.23(13)
O5A Na O6A 70.1(2)
O5A Na O7A 107.4(2)
O5A Na O8A 69.48(18)
O6A Na O7A 68.4(2)
O6A Na O8A 105.6(2)
O6A Na O8B 104.6(2)
O7A Na O8A 68.15(18)
O5B Na O6B 68.9(2)
O5B Na O7B 106.34(19)
O5B Na O8B 68.97(17)
O6B Na O7B 69.4(2)
O6B Na O8B 108.2(2)
O7B Na O8B 70.52(18)
Na O1 C12 109.7(2)
Na O1 C19 116.0(2)
C12 O1 C19 112.0(3)
O1 C12 C13 113.8(3)
C12 C13 O2 109.6(3)
Na O2 C13 114.49(19)
Na O2 C14 107.5(2)
C13 O2 C14 114.5(3)
O2 C14 C15 114.0(3)
C14 C15 O3 109.6(3)
Na O3 C15 114.51(19)
Na O3 C16 110.2(2)
C15 O3 C16 112.1(3)
O3 C16 C17 114.9(3)
C16 C17 O4 108.9(4)
Na O4 C17 112.9(2)
Na O4 C18 108.5(2)
C17 O4 C18 110.9(4)
O4 C18 C19 115.6(4)
O1 C19 C18 109.2(3)
Na O5A C20A 114.6(4)
Na O5A C27A 110.9(7)
C20A O5A C27A 111.5(9)
O5A C20A C21A 106.6(7)
C20A C21A O6A 112.1(7)
Na O6A C21A 107.0(7)
Na O6A C22A 115.9(5)
C21A O6A C22A 115.6(9)
O6A C22A C23A 105.8(7)
C22A C23A O7A 112.4(7)
Na O7A C23A 108.2(5)
Na O7A C24A 115.7(4)
C23A O7A C24A 113.0(7)
O7A C24A C25A 106.9(7)
C24A C25A O8A 112.2(7)
Na O8A C25A 110.5(6)
Na O8A C26A 112.7(4)
C25A O8A C26A 113.0(8)
O8A C26A C27A 107.7(8)
O5A C27A C26A 111.5(8)
Na O5B C20B 109.7(6)
Na O5B C27B 113.1(4)
C20B O5B C27B 112.6(8)
O5B C20B C21B 112.7(8)
C20B C21B O6B 108.5(8)
Na O6B C21B 113.8(5)
Na O6B C22B 109.7(6)
C21B O6B C22B 110.2(9)
O6B C22B C23B 113.8(8)
C22B C23B O7B 108.1(7)
Na O7B C23B 117.6(5)
Na O7B C24B 109.8(6)
C23B O7B C24B 113.1(8)
O7B C24B C25B 111.6(7)
C24B C25B O8B 108.4(7)
Na O8B C25B 113.5(4)
Na O8B C26B 110.7(6)
C25B O8B C26B 113.2(8)
O8B C26B C27B 112.8(8)
O5B C27B C26B 107.2(8)

loop_
_geom_bond_atom_site_label_1
_geom_bond_atom_site_label_2
_geom_bond_distance
N1 C1 1.376(5)
N1 C5 1.399(5)
C1 C2 1.341(6)
C2 C3 1.368(6)
C3 C4 1.359(5)
C4 C5 1.423(5)
C5 N2 1.359(4)
C6 C7 1.405(6)
C6 C11 1.356(5)
C6 N2 1.386(5)
C7 C8 1.409(6)
C8 C9 1.383(7)
C9 C10 1.341(5)
C10 C11 1.347(5)
Na O1 2.464(2)
Na O2 2.494(2)
Na O3 2.467(2)
Na O4 2.492(3)
Na O5A 2.453(6)
Na O6A 2.461(10)
Na O7A 2.510(6)
Na O8A 2.496(5)
Na O5B 2.510(6)
Na O6B 2.483(10)
Na O7B 2.404(6)
Na O8B 2.444(5)
O1 C12 1.454(5)
O1 C19 1.394(5)
C12 C13 1.459(5)
C13 O2 1.402(4)
O2 C14 1.434(5)
C14 C15 1.464(6)
C15 O3 1.426(4)
O3 C16 1.423(5)
C16 C17 1.462(7)
C17 O4 1.439(5)
O4 C18 1.417(5)
C18 C19 1.481(6)
O5A C20A 1.433(8)
O5A C27A 1.421(11)
C20A C21A 1.528(10)
C21A O6A 1.415(10)
O6A C22A 1.409(9)
C22A C23A 1.513(9)
C23A O7A 1.413(9)
O7A C24A 1.428(7)
C24A C25A 1.537(11)
C25A O8A 1.410(11)
O8A C26A 1.427(7)
C26A C27A 1.523(12)
O5B C20B 1.411(10)
O5B C27B 1.418(8)
C20B C21B 1.493(11)
C21B O6B 1.439(9)
O6B C22B 1.406(11)
C22B C23B 1.520(11)
C23B O7B 1.403(8)
O7B C24B 1.429(10)
C24B C25B 1.498(11)
C25B O8B 1.443(7)
O8B C26B 1.406(10)
C26B C27B 1.506(10)
